data_4512156
loop_
_publ_author_name
'Zhao, Junwei'
'Li, Hailou'
'Li, Yanzhou'
'Li, Chunyang'
'Wang, Zhenling'
'Chen, Lijuan'

_publ_section_title
;
 Rectangle versus Square Oxalate-Connective Tetralanthanide Cluster
 Anchored in Lacunary Lindqvist Isopolytungstates: Syntheses, Structures,
 and Properties
;
_journal_issue 11
_journal_name_full 'Crystal Growth &amp; Design'
_journal_page_first 5495
_journal_paper_doi 10.1021/cg500675g
_journal_volume 14
_journal_year 2014
_chemical_formula_sum 'C4 H82 Na10 O80 Tb4 W8'
_chemical_formula_weight 3747.08
_chemical_name_systematic
; 
 ? 
;
_space_group_IT_number 12
_symmetry_cell_setting monoclinic
_symmetry_space_group_name_Hall '-C 2y'
_symmetry_space_group_name_H-M 'C 1 2/m 1'
_atom_sites_solution_hydrogens notdet
_atom_sites_solution_primary direct
_atom_sites_solution_secondary difmap
_audit_creation_method SHELXL-97
_cell_angle_alpha 90.00
_cell_angle_beta 109.2180(10)
_cell_angle_gamma 90.00
_cell_formula_units_Z 2
_cell_length_a 11.9039(10)
_cell_length_b 35.504(3)
_cell_length_c 9.8808(9)
_cell_measurement_reflns_used 3428
_cell_measurement_temperature 296(2)
_cell_measurement_theta_max 25.00
_cell_measurement_theta_min 2.18
_cell_volume 3943.3(6)
_computing_cell_refinement 'Bruker XSCANS'
_computing_data_collection 'Bruker XSCANS'
_computing_data_reduction 'Bruker SHELXTL'
_computing_molecular_graphics 'Bruker SHELXTL'
_computing_publication_material 'Bruker SHELXTL'
_computing_structure_refinement 'SHELXL-97 (Sheldrick, 1997)'
_computing_structure_solution 'SHELXS-97 (Sheldrick, 1990)'
_diffrn_ambient_temperature 296(2)
_diffrn_detector_area_resol_mean none
_diffrn_measured_fraction_theta_full 0.968
_diffrn_measured_fraction_theta_max 0.968
_diffrn_measurement_device_type 'Bruker P4'
_diffrn_measurement_method '\w scans'
_diffrn_radiation_monochromator graphite
_diffrn_radiation_source 'fine-focus sealed tube'
_diffrn_radiation_type MoK\a
_diffrn_radiation_wavelength 0.71073
_diffrn_reflns_av_R_equivalents 0.0446
_diffrn_reflns_av_sigmaI/netI 0.0560
_diffrn_reflns_limit_h_max 14
_diffrn_reflns_limit_h_min -14
_diffrn_reflns_limit_k_max 42
_diffrn_reflns_limit_k_min -36
_diffrn_reflns_limit_l_max 11
_diffrn_reflns_limit_l_min -11
_diffrn_reflns_number 9485
_diffrn_reflns_theta_full 25.00
_diffrn_reflns_theta_max 25.00
_diffrn_reflns_theta_min 2.18
_diffrn_standards_decay_% none
_diffrn_standards_interval_count none
_diffrn_standards_interval_time none
_diffrn_standards_number none
_exptl_absorpt_coefficient_mu 15.330
_exptl_absorpt_correction_T_max 0.2070
_exptl_absorpt_correction_T_min 0.0433
_exptl_absorpt_correction_type multi-scan
_exptl_absorpt_process_details SADABS
_exptl_crystal_colour colorless
_exptl_crystal_density_diffrn 3.156
_exptl_crystal_density_method 'not measured'
_exptl_crystal_description 'square lamellar'
_exptl_crystal_F_000 3416
_exptl_crystal_size_max 0.55
_exptl_crystal_size_mid 0.55
_exptl_crystal_size_min 0.15
_refine_diff_density_max 4.463
_refine_diff_density_min -2.129
_refine_diff_density_rms 0.376
_refine_ls_extinction_coef 0.00011(3)
_refine_ls_extinction_expression Fc^*^=kFc[1+0.001xFc^2^\l^3^/sin(2\q)]^-1/4^
_refine_ls_extinction_method SHELXL
_refine_ls_goodness_of_fit_ref 1.066
_refine_ls_hydrogen_treatment noref
_refine_ls_matrix_type full
_refine_ls_number_parameters 227
_refine_ls_number_reflns 3428
_refine_ls_number_restraints 18
_refine_ls_restrained_S_all 1.073
_refine_ls_R_factor_all 0.0561
_refine_ls_R_factor_gt 0.0518
_refine_ls_shift/su_max 0.002
_refine_ls_shift/su_mean 0.000
_refine_ls_structure_factor_coef Fsqd
_refine_ls_weighting_details 'calc w=1/[\s^2^(Fo^2^)+(0.0753P)^2^+146.1722P] where P=(Fo^2^+2Fc^2^)/3'
_refine_ls_weighting_scheme calc
_refine_ls_wR_factor_gt 0.1386
_refine_ls_wR_factor_ref 0.1419
_reflns_number_gt 3105
_reflns_number_total 3428
_reflns_threshold_expression >2sigma(I)
_cod_data_source_file cg500675g_si_001.cif
_cod_data_source_block 1-Tb
_cod_depositor_comments
;
The following automatic conversions were performed:

'_symmetry_cell_setting' value 'Monoclinic' changed to 'monoclinic'
according to
/home/saulius/struct/COD-crude-data--automatic-downloads/rss-feeds/ACS/lib/dictionaries/cif_core.dic
dictionary named 'cif_core.dic' version 2.4.2 from 2011-04-26.

Automatic conversion script
Id: cif_fix_values 2827 2014-09-09 07:05:25Z andrius 

 Adding full bibliography for 4512153--4512160.cif.
;
_cod_original_sg_symbol_H-M C2/m
_cod_database_code 4512156

loop_
_symmetry_equiv_pos_as_xyz
'x, y, z'
'-x, y, -z'
'x+1/2, y+1/2, z'
'-x+1/2, y+1/2, -z'
'-x, -y, -z'
'x, -y, z'
'-x+1/2, -y+1/2, -z'
'x+1/2, -y+1/2, z'

loop_
_atom_site_label
_atom_site_type_symbol
_atom_site_fract_x
_atom_site_fract_y
_atom_site_fract_z
_atom_site_U_iso_or_equiv
_atom_site_adp_type
_atom_site_occupancy
_atom_site_symmetry_multiplicity
_atom_site_calc_flag
_atom_site_refinement_flags
_atom_site_disorder_group
W1 W 0.20522(4) 0.149538(12) 0.58058(5) 0.0175(2) Uani 1 1 d . .
W2 W -0.00032(4) 0.196782(14) 0.33014(5) 0.0213(2) Uani 1 1 d . .
Tb' Tb 0.00115(10) 0.10666(4) 0.31419(12) 0.0106(4) Uiso 0.50 1 d P 1
Tb Tb -0.00325(10) 0.08959(5) 0.31631(11) 0.0161(3) Uani 0.50 1 d P 2
Na1 Na -0.1710(5) 0.28402(15) 0.1235(6) 0.0352(12) Uani 1 1 d . .
Na2 Na 0.5000 0.1602(2) 0.5000 0.0349(17) Uani 1 2 d S .
O1 O 0.1724(9) 0.1151(3) 0.4327(15) 0.054(3) Uani 1 1 d . .
O1W O 0.1192(19) 0.0814(6) 0.158(2) 0.106(6) Uiso 1 1 d . .
O2W O -0.1186(17) 0.0820(5) 0.058(2) 0.093(5) Uiso 1 1 d . .
O3W O -0.3215(8) 0.2363(3) 0.1100(9) 0.032(2) Uani 1 1 d . .
O4W O -0.1324(8) 0.2901(2) 0.3760(9) 0.0276(19) Uani 1 1 d . .
O5W O -0.3272(10) 0.3333(3) 0.0698(12) 0.045(3) Uani 1 1 d . .
O6W O -0.0457(10) 0.3343(4) 0.1118(12) 0.050(3) Uani 1 1 d . .
O7W O 0.3697(14) 0.1167(5) 0.3304(19) 0.085(5) Uani 1 1 d . .
O8W O 0.689(2) 0.1145(9) 0.900(4) 0.073(8) Uani 0.50 1 d P .
O8W' O 0.648(3) 0.0959(11) 1.030(3) 0.106(14) Uani 0.50 1 d P .
O9W O 0.5000 0.0526(7) 1.0000 0.087 Uiso 1 2 d S .
O2 O 0.1764(10) 0.1142(3) 0.7056(13) 0.054(3) Uani 1 1 d U .
O3 O 0.3580(9) 0.1533(3) 0.6344(12) 0.036(2) Uani 1 1 d . .
O4 O 0.0000 0.1508(3) 0.5000 0.018(2) Uani 1 2 d SU .
O5 O 0.1648(7) 0.1895(2) 0.4302(9) 0.0242(18) Uani 1 1 d . .
O6 O -0.0036(8) 0.2334(3) 0.2154(10) 0.031(2) Uani 1 1 d . .
O7 O -0.1657(7) 0.1896(2) 0.3028(8) 0.0210(17) Uani 1 1 d . .
O8 O 0.0000 0.2255(3) 0.5000 0.015(2) Uani 1 2 d S .
O9 O -0.0022(8) 0.1537(2) 0.2214(9) 0.0221(18) Uani 1 1 d . .
O10 O 0.1133(17) 0.0317(5) 0.363(2) 0.099(6) Uani 1 1 d . .
O11 O -0.1211(15) 0.0316(5) 0.278(2) 0.087(5) Uani 1 1 d . .
O12 O 0.0000 0.0735(8) 0.5000 0.110(8) Uani 1 2 d SU .
C1 C 0.057(3) 0.0000 0.351(2) 0.049(6) Uani 1 2 d S .
C2 C -0.070(3) 0.0000 0.301(3) 0.065(8) Uani 1 2 d S .

loop_
_atom_site_aniso_label
_atom_site_aniso_U_11
_atom_site_aniso_U_22
_atom_site_aniso_U_33
_atom_site_aniso_U_23
_atom_site_aniso_U_13
_atom_site_aniso_U_12
W1 0.0138(3) 0.0149(3) 0.0215(3) 0.00053(16) 0.0027(2) 0.00028(16)
W2 0.0191(3) 0.0283(3) 0.0175(3) 0.00515(18) 0.0072(2) 0.00590(19)
Tb 0.0168(6) 0.0167(8) 0.0143(6) 0.0024(4) 0.0045(4) -0.0008(5)
Na1 0.043(3) 0.033(3) 0.031(3) -0.001(2) 0.013(2) -0.001(2)
Na2 0.025(4) 0.028(4) 0.050(5) 0.000 0.011(3) 0.000
O1 0.028(6) 0.028(6) 0.110(10) -0.026(6) 0.029(6) -0.009(5)
O3W 0.027(5) 0.041(6) 0.026(4) 0.004(4) 0.006(4) 0.004(4)
O4W 0.027(5) 0.021(5) 0.035(5) -0.004(4) 0.010(4) 0.002(4)
O5W 0.034(6) 0.051(7) 0.048(6) 0.007(5) 0.011(5) -0.004(5)
O6W 0.046(7) 0.062(8) 0.042(6) -0.003(5) 0.015(5) -0.018(6)
O7W 0.067(10) 0.095(12) 0.104(12) -0.039(10) 0.043(9) -0.033(9)
O8W 0.044(15) 0.08(2) 0.10(2) 0.017(17) 0.029(15) -0.008(14)
O8W' 0.09(2) 0.11(3) 0.060(18) -0.031(18) -0.045(17) 0.04(2)
O2 0.045(6) 0.030(5) 0.061(6) 0.026(4) -0.017(5) -0.013(4)
O3 0.023(5) 0.022(5) 0.057(7) 0.001(4) 0.004(5) -0.002(4)
O4 0.022(5) 0.004(5) 0.023(5) 0.000 0.000(4) 0.000
O5 0.016(4) 0.028(5) 0.030(5) -0.006(4) 0.010(3) 0.004(3)
O6 0.034(5) 0.031(5) 0.029(5) 0.003(4) 0.011(4) 0.001(4)
O7 0.024(4) 0.016(4) 0.020(4) 0.005(3) 0.003(3) 0.002(3)
O8 0.025(6) 0.003(5) 0.020(5) 0.000 0.012(4) 0.000
O9 0.026(5) 0.017(4) 0.024(4) 0.001(3) 0.009(4) 0.002(3)
O10 0.086(12) 0.077(11) 0.137(17) -0.004(11) 0.042(12) 0.002(10)
O11 0.073(10) 0.074(11) 0.111(13) -0.005(9) 0.025(9) 0.023(9)
O12 0.088(11) 0.079(11) 0.145(12) 0.000 0.015(9) 0.000
C1 0.077(18) 0.034(13) 0.031(11) 0.000 0.010(11) 0.000
C2 0.09(2) 0.063(19) 0.050(15) 0.000 0.031(15) 0.000

loop_
_atom_type_symbol
_atom_type_description
_atom_type_scat_dispersion_real
_atom_type_scat_dispersion_imag
_atom_type_scat_source
O O 0.0106 0.0060 'International Tables Vol C Tables 4.2.6.8 and 6.1.1.4'
H H 0.0000 0.0000 'International Tables Vol C Tables 4.2.6.8 and 6.1.1.4'
Tb Tb -0.1723 4.1537 'International Tables Vol C Tables 4.2.6.8 and 6.1.1.4'
W W -0.8490 6.8722 'International Tables Vol C Tables 4.2.6.8 and 6.1.1.4'
Na Na 0.0362 0.0249 'International Tables Vol C Tables 4.2.6.8 and 6.1.1.4'
C C 0.0033 0.0016 'International Tables Vol C Tables 4.2.6.8 and 6.1.1.4'

loop_
_geom_angle_atom_site_label_1
_geom_angle_atom_site_label_2
_geom_angle_atom_site_label_3
_geom_angle
_geom_angle_site_symmetry_1
_geom_angle_site_symmetry_3
O3 W1 O1 102.9(5) . .
O3 W1 O2 104.6(5) . .
O1 W1 O2 92.4(6) . .
O3 W1 O7 101.1(4) . 2_556
O1 W1 O7 155.0(4) . 2_556
O2 W1 O7 88.1(5) . 2_556
O3 W1 O5 98.4(4) . .
O1 W1 O5 86.9(5) . .
O2 W1 O5 156.5(4) . .
O7 W1 O5 82.9(3) 2_556 .
O3 W1 O4 174.1(4) . .
O1 W1 O4 79.4(4) . .
O2 W1 O4 80.7(4) . .
O7 W1 O4 76.1(3) 2_556 .
O5 W1 O4 76.2(3) . .
O3 W1 Tb' 134.8(4) . .
O1 W1 Tb' 32.5(3) . .
O2 W1 Tb' 88.3(3) . .
O7 W1 Tb' 122.7(2) 2_556 .
O5 W1 Tb' 78.5(2) . .
O4 W1 Tb' 46.95(16) . .
O3 W1 Tb' 138.6(4) . 2_556
O1 W1 Tb' 87.6(4) . 2_556
O2 W1 Tb' 34.3(4) . 2_556
O7 W1 Tb' 78.9(2) 2_556 2_556
O5 W1 Tb' 122.3(2) . 2_556
O4 W1 Tb' 46.48(16) . 2_556
Tb' W1 Tb' 67.32(4) . 2_556
O3 W1 Tb 133.9(3) . 2_556
O1 W1 Tb 81.1(4) . 2_556
O2 W1 Tb 29.7(3) . 2_556
O7 W1 Tb 87.2(2) 2_556 2_556
O5 W1 Tb 127.7(2) . 2_556
O4 W1 Tb 51.64(18) . 2_556
Tb' W1 Tb 64.48(3) . 2_556
Tb' W1 Tb 9.07(2) 2_556 2_556
O6 W2 O9 104.3(4) . .
O6 W2 O5 103.9(4) . .
O9 W2 O5 90.2(4) . .
O6 W2 O7 102.0(4) . .
O9 W2 O7 89.6(4) . .
O5 W2 O7 153.3(4) . .
O6 W2 O8 99.5(4) . .
O9 W2 O8 156.2(4) . .
O5 W2 O8 85.1(3) . .
O7 W2 O8 84.4(3) . .
O6 W2 O4 174.9(4) . .
O9 W2 O4 80.7(3) . .
O5 W2 O4 77.0(3) . .
O7 W2 O4 76.5(2) . .
O8 W2 O4 75.5(3) . .
O6 W2 Tb' 136.3(3) . .
O9 W2 Tb' 32.0(3) . .
O5 W2 Tb' 82.5(3) . .
O7 W2 Tb' 83.3(2) . .
O8 W2 Tb' 124.2(2) . .
O4 W2 Tb' 48.70(17) . .
O9 Tb' O1 90.4(5) . .
O9 Tb' O2 88.9(5) . 2_556
O1 Tb' O2 147.3(5) . 2_556
O9 Tb' O12 151.0(7) . .
O1 Tb' O12 82.9(4) . .
O2 Tb' O12 82.0(4) 2_556 .
O9 Tb' O4 78.0(3) . .
O1 Tb' O4 73.7(3) . .
O2 Tb' O4 74.2(3) 2_556 .
O12 Tb' O4 73.0(6) . .
O9 Tb' O1W 87.0(5) . .
O1 Tb' O1W 75.6(6) . .
O2 Tb' O1W 137.0(6) 2_556 .
O12 Tb' O1W 118.1(7) . .
O4 Tb' O1W 145.5(5) . .
O9 Tb' O2W 84.8(5) . .
O1 Tb' O2W 137.7(5) . .
O2 Tb' O2W 74.8(5) 2_556 .
O12 Tb' O2W 118.7(6) . .
O4 Tb' O2W 144.6(4) . .
O1W Tb' O2W 62.2(6) . .
O9 Tb' W2 31.3(3) . .
O1 Tb' W2 81.0(3) . .
O2 Tb' W2 81.6(3) 2_556 .
O12 Tb' W2 119.7(6) . .
O4 Tb' W2 46.66(18) . .
O1W Tb' W2 113.1(5) . .
O2W Tb' W2 111.8(4) . .
O9 Tb' W1 82.7(3) . .
O1 Tb' W1 29.5(3) . .
O2 Tb' W1 118.3(3) 2_556 .
O12 Tb' W1 77.6(4) . .
O4 Tb' W1 44.23(2) . .
O1W Tb' W1 103.6(5) . .
O2W Tb' W1 161.6(4) . .
W2 Tb' W1 61.03(3) . .
O9 Tb' W1 81.3(3) . 2_556
O1 Tb' W1 117.4(3) . 2_556
O2 Tb' W1 30.4(3) 2_556 2_556
O12 Tb' W1 77.0(4) . 2_556
O4 Tb' W1 43.79(2) . 2_556
O1W Tb' W1 162.3(5) . 2_556
O2W Tb' W1 103.4(4) . 2_556
W2 Tb' W1 60.80(3) . 2_556
W1 Tb' W1 88.00(3) . 2_556
O9 Tb' Tb' 118.4(3) . 2_556
O1 Tb' Tb' 76.0(4) . 2_556
O2 Tb' Tb' 75.6(3) 2_556 2_556
O12 Tb' Tb' 32.6(6) . 2_556
O4 Tb' Tb' 40.42(18) . 2_556
O1W Tb' Tb' 141.7(5) . 2_556
O2W Tb' Tb' 141.7(4) . 2_556
W2 Tb' Tb' 87.08(2) . 2_556
W1 Tb' Tb' 56.69(3) . 2_556
W1 Tb' Tb' 55.99(3) 2_556 2_556
O12 Tb O2 86.4(5) . 2_556
O12 Tb O1 84.7(5) . .
O2 Tb O1 125.8(4) 2_556 .
O12 Tb O10 74.5(8) . .
O2 Tb O10 144.8(6) 2_556 .
O1 Tb O10 82.3(5) . .
O12 Tb O11 73.9(8) . .
O2 Tb O11 81.2(5) 2_556 .
O1 Tb O11 144.7(5) . .
O10 Tb O11 65.3(6) . .
O12 Tb O9 130.1(8) . .
O2 Tb O9 73.4(4) 2_556 .
O1 Tb O9 72.4(4) . .
O10 Tb O9 141.0(5) . .
O11 Tb O9 142.4(5) . .
O12 Tb O1W 137.6(6) . .
O2 Tb O1W 135.8(6) 2_556 .
O1 Tb O1W 74.1(6) . .
O10 Tb O1W 66.6(7) . .
O11 Tb O1W 103.3(6) . .
O9 Tb O1W 78.0(5) . .
O12 Tb O2W 141.6(6) . .
O2 Tb O2W 75.9(5) 2_556 .
O1 Tb O2W 133.2(6) . .
O10 Tb O2W 101.0(7) . .
O11 Tb O2W 69.9(6) . .
O9 Tb O2W 77.3(5) . .
O1W Tb O2W 65.2(6) . .
O12 Tb O4 67.9(8) . .
O2 Tb O4 64.4(3) 2_556 .
O1 Tb O4 62.7(3) . .
O10 Tb O4 129.9(5) . .
O11 Tb O4 129.2(4) . .
O9 Tb O4 62.1(2) . .
O1W Tb O4 127.5(5) . .
O2W Tb O4 129.1(4) . .
O12 Tb W1 73.2(6) . 2_556
O2 Tb W1 25.1(3) 2_556 2_556
O1 Tb W1 102.4(3) . 2_556
O10 Tb W1 146.8(5) . 2_556
O11 Tb W1 98.0(4) . 2_556
O9 Tb W1 69.4(2) . 2_556
O1W Tb W1 146.5(5) . 2_556
O2W Tb W1 99.2(4) . 2_556
O4 Tb W1 39.842(19) . 2_556
O12 Tb Tb 17.6(8) . 2_556
O2 Tb Tb 78.8(3) 2_556 2_556
O1 Tb Tb 76.9(4) . 2_556
O10 Tb Tb 89.3(5) . 2_556
O11 Tb Tb 88.6(4) . 2_556
O9 Tb Tb 112.5(2) . 2_556
O1W Tb Tb 144.3(5) . 2_556
O2W Tb Tb 148.9(4) . 2_556
O4 Tb Tb 50.33(13) . 2_556
W1 Tb Tb 60.67(3) 2_556 2_556
O6W Na1 O3W 90.3(4) . 7_455
O6W Na1 O4W 94.3(4) . .
O3W Na1 O4W 165.1(4) 7_455 .
O6W Na1 O3W 172.3(5) . .
O3W Na1 O3W 86.8(4) 7_455 .
O4W Na1 O3W 90.3(4) . .
O6W Na1 O5W 84.1(4) . .
O3W Na1 O5W 102.7(4) 7_455 .
O4W Na1 O5W 91.9(4) . .
O3W Na1 O5W 89.6(4) . .
O6W Na1 O6 96.7(4) . .
O3W Na1 O6 84.8(3) 7_455 .
O4W Na1 O6 80.6(3) . .
O3W Na1 O6 90.2(4) . .
O5W Na1 O6 172.5(4) . .
O6W Na1 Na1 133.8(4) . 7_455
O3W Na1 Na1 43.9(3) 7_455 7_455
O4W Na1 Na1 131.5(4) . 7_455
O3W Na1 Na1 42.9(2) . 7_455
O5W Na1 Na1 98.3(4) . 7_455
O6 Na1 Na1 86.6(3) . 7_455
O6W Na1 Na2 63.0(3) . 7_556
O3W Na1 Na2 150.3(3) 7_455 7_556
O4W Na1 Na2 31.3(2) . 7_556
O3W Na1 Na2 121.3(3) . 7_556
O5W Na1 Na2 88.1(3) . 7_556
O6 Na1 Na2 85.6(3) . 7_556
Na1 Na1 Na2 162.4(3) 7_455 7_556
O4W Na2 O4W 86.1(5) 7_556 8
O4W Na2 O7W 167.9(5) 7_556 .
O4W Na2 O7W 87.3(5) 8 .
O4W Na2 O7W 87.3(5) 7_556 2_656
O4W Na2 O7W 167.9(5) 8 2_656
O7W Na2 O7W 100.9(10) . 2_656
O4W Na2 O3 104.3(3) 7_556 .
O4W Na2 O3 84.2(3) 8 .
O7W Na2 O3 85.0(4) . .
O7W Na2 O3 87.7(4) 2_656 .
O4W Na2 O3 84.2(3) 7_556 2_656
O4W Na2 O3 104.3(3) 8 2_656
O7W Na2 O3 87.7(4) . 2_656
O7W Na2 O3 85.0(4) 2_656 2_656
O3 Na2 O3 168.6(6) . 2_656
O4W Na2 Na1 31.0(2) 7_556 7_556
O4W Na2 Na1 98.8(3) 8 7_556
O7W Na2 Na1 160.8(4) . 7_556
O7W Na2 Na1 70.6(5) 2_656 7_556
O3 Na2 Na1 77.6(3) . 7_556
O3 Na2 Na1 108.1(3) 2_656 7_556
O4W Na2 Na1 98.8(3) 7_556 8
O4W Na2 Na1 31.0(2) 8 8
O7W Na2 Na1 70.6(5) . 8
O7W Na2 Na1 160.8(4) 2_656 8
O3 Na2 Na1 108.1(3) . 8
O3 Na2 Na1 77.6(3) 2_656 8
Na1 Na2 Na1 122.5(2) 7_556 8
W1 O1 Tb' 118.0(5) . .
W1 O1 Tb 126.8(5) . .
Tb' O1 Tb 15.56(9) . .
Tb O1W Tb' 13.74(12) . .
Tb O2W Tb' 13.42(10) . .
Na1 O3W Na1 93.2(4) 7_455 .
Na1 O4W Na2 117.7(4) . 7_556
W1 O2 Tb' 115.3(5) . 2_556
W1 O2 Tb 125.2(5) . 2_556
Tb' O2 Tb 16.19(9) 2_556 2_556
W1 O3 Na2 132.7(6) . .
W1 O4 W1 177.8(5) 2_556 .
W1 O4 W2 90.73(16) 2_556 2_556
W1 O4 W2 90.83(16) . 2_556
W1 O4 W2 90.83(16) 2_556 .
W1 O4 W2 90.73(16) . .
W2 O4 W2 91.6(3) 2_556 .
W1 O4 Tb' 89.73(16) 2_556 .
W1 O4 Tb' 88.82(16) . .
W2 O4 Tb' 176.2(3) 2_556 .
W2 O4 Tb' 84.64(4) . .
W1 O4 Tb' 88.82(16) 2_556 2_556
W1 O4 Tb' 89.73(16) . 2_556
W2 O4 Tb' 84.64(4) 2_556 2_556
W2 O4 Tb' 176.2(3) . 2_556
Tb' O4 Tb' 99.2(4) . 2_556
W1 O4 Tb 88.52(18) 2_556 .
W1 O4 Tb 89.76(19) . .
W2 O4 Tb 173.9(3) 2_556 .
W2 O4 Tb 94.56(5) . .
Tb' O4 Tb 9.97(6) . .
Tb' O4 Tb 89.2(3) 2_556 .
W1 O4 Tb 89.76(19) 2_556 2_556
W1 O4 Tb 88.52(18) . 2_556
W2 O4 Tb 94.56(5) 2_556 2_556
W2 O4 Tb 173.9(3) . 2_556
Tb' O4 Tb 89.2(3) . 2_556
Tb' O4 Tb 9.97(6) 2_556 2_556
Tb O4 Tb 79.3(3) . 2_556
W2 O5 W1 115.9(4) . .
W2 O6 Na1 126.8(5) . .
W2 O7 W1 116.3(4) . 2_556
W2 O8 W2 117.5(5) . 2_556
W2 O9 Tb' 116.7(4) . .
W2 O9 Tb 122.6(4) . .
Tb' O9 Tb 6.10(8) . .
C1 O10 Tb 118.0(16) . .
C2 O11 Tb 120.2(18) . .
Tb O12 Tb 144.8(16) 2_556 .
Tb O12 Tb' 15.08(19) 2_556 2_556
Tb O12 Tb' 129.8(14) . 2_556
Tb O12 Tb' 129.8(14) 2_556 .
Tb O12 Tb' 15.08(19) . .
Tb' O12 Tb' 114.8(12) 2_556 .
O10 C1 O10 120(3) . 6
O10 C1 C2 119.3(14) . .
O10 C1 C2 119.3(14) 6 .
O11 C2 O11 126(3) 6 .
O11 C2 C1 117.0(17) 6 .
O11 C2 C1 117.0(17) . .

loop_
_geom_bond_atom_site_label_1
_geom_bond_atom_site_label_2
_geom_bond_distance
_geom_bond_site_symmetry_2
W1 O3 1.723(10) .
W1 O1 1.846(12) .
W1 O2 1.868(11) .
W1 O7 1.983(8) 2_556
W1 O5 1.997(9) .
W1 O4 2.3072(5) .
W1 Tb' 3.3073(13) .
W1 Tb' 3.3339(13) 2_556
W1 Tb 3.6001(14) 2_556
W2 O6 1.716(9) .
W2 O9 1.864(8) .
W2 O5 1.904(8) .
W2 O7 1.914(8) .
W2 O8 1.962(5) .
W2 O4 2.340(7) .
W2 Tb' 3.2040(17) .
Tb' O9 1.900(8) .
Tb' O1 2.011(11) .
Tb' O2 2.076(12) 2_556
Tb' O12 2.185(15) .
Tb' O4 2.418(6) .
Tb' O1W 2.56(2) .
Tb' O2W 2.612(19) .
Tb' W1 3.3339(13) 2_556
Tb' Tb' 3.681(2) 2_556
Tb O12 1.891(8) .
Tb O2 2.184(12) 2_556
Tb O1 2.220(11) .
Tb O10 2.437(19) .
Tb O11 2.449(18) .
Tb O9 2.464(8) .
Tb O1W 2.48(2) .
Tb O2W 2.482(19) .
Tb O4 2.824(8) .
Tb W1 3.6001(14) 2_556
Tb Tb 3.605(2) 2_556
Na1 O6W 2.354(12) .
Na1 O3W 2.391(10) 7_455
Na1 O4W 2.393(10) .
Na1 O3W 2.436(11) .
Na1 O5W 2.478(13) .
Na1 O6 2.616(11) .
Na1 Na1 3.508(11) 7_455
Na1 Na2 4.113(6) 7_556
Na2 O4W 2.414(11) 7_556
Na2 O4W 2.414(11) 8
Na2 O7W 2.427(16) .
Na2 O7W 2.427(16) 2_656
Na2 O3 2.482(11) .
Na2 O3 2.482(11) 2_656
Na2 Na1 4.113(6) 7_556
Na2 Na1 4.113(6) 8
O3W Na1 2.391(10) 7_455
O4W Na2 2.414(11) 7_556
O8W O8W' 1.65(5) .
O2 Tb' 2.076(12) 2_556
O2 Tb 2.184(12) 2_556
O4 W1 2.3072(5) 2_556
O4 W2 2.340(7) 2_556
O4 Tb' 2.418(6) 2_556
O4 Tb 2.824(8) 2_556
O7 W1 1.983(8) 2_556
O8 W2 1.962(5) 2_556
O10 C1 1.30(2) .
O11 C2 1.26(2) .
O12 Tb 1.891(8) 2_556
O12 Tb' 2.185(15) 2_556
C1 O10 1.30(2) 6
C1 C2 1.43(4) .
C2 O11 1.26(2) 6
